data_7132085
loop_
_publ_author_name
'Soldner, Simon'
'Anhalt, Olga'
'S\'arosi, Menyh\'art B.'
'Stolte, Matthias'
'Wuerthner, Frank'

_publ_section_title
;
 Donor-acceptor complex formation by social self-sorting of polycyclic
 aromatic hydrocarbons and perylene bisimides
;
_journal_name_full 'Chemical Communications'
_journal_paper_doi 10.1039/D3CC03704E
_journal_year 2023
_chemical_formula_moiety 'C76 H66 N2 O4, 2(C20 H12), 2(C7 H8)'
_chemical_formula_sum 'C130 H106 N2 O4'
_chemical_formula_weight 1760.16
_space_group_crystal_system monoclinic
_space_group_IT_number 14
_space_group_name_Hall '-P 2yn'
_space_group_name_H-M_alt 'P 1 21/n 1'
_atom_sites_solution_hydrogens geom
_atom_sites_solution_primary dual
_atom_sites_solution_secondary difmap
_audit_creation_method SHELXL-2018/3
_audit_update_record
;
2023-07-27 deposited with the CCDC.	2023-08-31 downloaded from the CCDC.
;
_cell_angle_alpha 90
_cell_angle_beta 101.922(2)
_cell_angle_gamma 90
_cell_formula_units_Z 2
_cell_length_a 19.1429(12)
_cell_length_b 12.7014(8)
_cell_length_c 19.3268(13)
_cell_measurement_reflns_used 9837
_cell_measurement_temperature 100(2)
_cell_measurement_theta_max 72.28
_cell_measurement_theta_min 4.19
_cell_volume 4597.8(5)
_computing_cell_refinement 'Bruker SAINT'
_computing_data_collection 'Bruker APEX3'
_computing_data_reduction 'Bruker SAINT'
_computing_structure_refinement 'SHELXL-2018/3 (Sheldrick, 2018)'
_computing_structure_solution 'SHELXT 2014/5 (Sheldrick, 2014)'
_diffrn_ambient_temperature 100(2)
_diffrn_measured_fraction_theta_full 1.000
_diffrn_measured_fraction_theta_max 0.997
_diffrn_measurement_device_type Bruker-Kappa-D8Quest_PhotonII
_diffrn_measurement_method omega_and_phi_scan
_diffrn_radiation_type CuK\a
_diffrn_radiation_wavelength 1.54178
_diffrn_reflns_av_R_equivalents 0.0295
_diffrn_reflns_av_unetI/netI 0.0140
_diffrn_reflns_Laue_measured_fraction_full 1.000
_diffrn_reflns_Laue_measured_fraction_max 0.997
_diffrn_reflns_limit_h_max 23
_diffrn_reflns_limit_h_min -23
_diffrn_reflns_limit_k_max 15
_diffrn_reflns_limit_k_min -15
_diffrn_reflns_limit_l_max 23
_diffrn_reflns_limit_l_min -23
_diffrn_reflns_number 87845
_diffrn_reflns_point_group_measured_fraction_full 1.000
_diffrn_reflns_point_group_measured_fraction_max 0.997
_diffrn_reflns_theta_full 67.679
_diffrn_reflns_theta_max 72.270
_diffrn_reflns_theta_min 3.648
_diffrn_source Cu/K(alpha)_ImuS_Microsource
_exptl_absorpt_coefficient_mu 0.579
_exptl_absorpt_correction_T_max 0.7536
_exptl_absorpt_correction_T_min 0.6566
_exptl_absorpt_correction_type multi-scan
_exptl_absorpt_process_details Bruker-SADABS
_exptl_crystal_colour green
_exptl_crystal_density_diffrn 1.271
_exptl_crystal_description needle
_exptl_crystal_F_000 1864
_exptl_crystal_size_max 0.442
_exptl_crystal_size_mid 0.090
_exptl_crystal_size_min 0.028
_refine_diff_density_max 0.217
_refine_diff_density_min -0.218
_refine_diff_density_rms 0.033
_refine_ls_extinction_method none
_refine_ls_goodness_of_fit_ref 1.028
_refine_ls_hydrogen_treatment constr
_refine_ls_matrix_type full
_refine_ls_number_parameters 972
_refine_ls_number_reflns 9064
_refine_ls_number_restraints 1487
_refine_ls_restrained_S_all 0.957
_refine_ls_R_factor_all 0.0389
_refine_ls_R_factor_gt 0.0363
_refine_ls_shift/su_max 0.001
_refine_ls_shift/su_mean 0.000
_refine_ls_structure_factor_coef Fsqd
_refine_ls_weighting_details 'w=1/[\s^2^(Fo^2^)+(0.0531P)^2^+1.2298P] where P=(Fo^2^+2Fc^2^)/3'
_refine_ls_weighting_scheme calc
_refine_ls_wR_factor_gt 0.0969
_refine_ls_wR_factor_ref 0.0994
_reflns_Friedel_coverage 0.000
_reflns_number_gt 8369
_reflns_number_total 9064
_reflns_threshold_expression 'I > 2\s(I)'
_cod_data_source_file d3cc03704e2.cif
_cod_data_source_block '[P-3a-P]'
_cod_original_sg_symbol_H-M 'P 21/n'
_cod_database_code 7132085
_shelx_shelxl_version_number 2018/3
_shelx_space_group_comment
;
The symmetry employed for this shelxl refinement is uniquely defined
by the following loop, which should always be used as a source of
symmetry information in preference to the above space-group names.
They are only intended as comments.
;

loop_
_space_group_symop_operation_xyz
'x, y, z'
'-x+1/2, y+1/2, -z+1/2'
'-x, -y, -z'
'x-1/2, -y-1/2, z-1/2'

loop_
_atom_site_label
_atom_site_type_symbol
_atom_site_fract_x
_atom_site_fract_y
_atom_site_fract_z
_atom_site_U_iso_or_equiv
_atom_site_adp_type
_atom_site_occupancy
_atom_site_site_symmetry_order
_atom_site_calc_flag
_atom_site_refinement_flags_posn
_atom_site_refinement_flags_adp
_atom_site_refinement_flags_occupancy
_atom_site_disorder_assembly
_atom_site_disorder_group
N1 N 0.60631(4) 0.88383(6) 0.63182(4) 0.02029(17) Uani 1 1 d . . . . .
O1 O 0.57204(4) 0.96958(5) 0.52725(4) 0.02365(15) Uani 1 1 d . . . . .
O2 O 0.64694(4) 0.79776(5) 0.73569(4) 0.02970(17) Uani 1 1 d . . . . .
C1 C 0.57387(5) 0.88707(7) 0.55983(5) 0.02054(19) Uani 1 1 d . . . . .
C2 C 0.54372(5) 0.78743(7) 0.52742(5) 0.02071(19) Uani 1 1 d . . . . .
C3 C 0.50680(5) 0.78721(8) 0.45813(5) 0.0246(2) Uani 1 1 d . . . . .
H3 H 0.499458 0.851445 0.432470 0.030 Uiso 1 1 calc R U . . .
C4 C 0.48013(5) 0.69329(8) 0.42539(5) 0.0243(2) Uani 1 1 d . . . . .
H4 H 0.454438 0.694835 0.377763 0.029 Uiso 1 1 calc R U . . .
C5 C 0.49032(5) 0.59773(7) 0.46092(5) 0.02021(19) Uani 1 1 d . . . . .
C6 C 0.52574(5) 0.59682(7) 0.53371(5) 0.01940(19) Uani 1 1 d . . . . .
C7 C 0.53508(5) 0.50196(7) 0.57400(5) 0.02032(19) Uani 1 1 d . . . . .
C8 C 0.56669(6) 0.50714(8) 0.64554(5) 0.0254(2) Uani 1 1 d . . . . .
H8 H 0.571245 0.444547 0.673019 0.030 Uiso 1 1 calc R U . . .
C9 C 0.59184(6) 0.60177(8) 0.67797(5) 0.0260(2) Uani 1 1 d . . . . .
H9 H 0.613062 0.602829 0.726952 0.031 Uiso 1 1 calc R U . . .
C10 C 0.58609(5) 0.69397(7) 0.63930(5) 0.0217(2) Uani 1 1 d . . . . .
C11 C 0.61558(5) 0.79283(7) 0.67418(5) 0.0221(2) Uani 1 1 d . . . . .
C12 C 0.55202(5) 0.69301(7) 0.56709(5) 0.01966(19) Uani 1 1 d . . . . .
C13 C 0.63281(5) 0.98242(7) 0.66501(5) 0.02128(19) Uani 1 1 d . . . . .
C14 C 0.70214(5) 1.01486(7) 0.66302(5) 0.0228(2) Uani 1 1 d . . . . .
C15 C 0.72771(5) 1.10821(8) 0.69748(6) 0.0271(2) Uani 1 1 d . . . . .
H15 H 0.774754 1.131301 0.696735 0.032 Uiso 1 1 calc R U . . .
C16 C 0.68526(6) 1.16740(8) 0.73267(6) 0.0301(2) Uani 1 1 d . . . . .
H16 H 0.703088 1.230922 0.755669 0.036 Uiso 1 1 calc R U . . .
C17 C 0.61694(6) 1.13400(8) 0.73431(5) 0.0272(2) Uani 1 1 d . . . . .
H17 H 0.588271 1.174949 0.758773 0.033 Uiso 1 1 calc R U . . .
C18 C 0.58908(5) 1.04080(8) 0.70054(5) 0.0230(2) Uani 1 1 d . . . . .
C19 C 0.75079(5) 0.95484(7) 0.62620(5) 0.0235(2) Uani 1 1 d . . . . .
C20 C 0.73711(6) 0.94320(8) 0.55289(6) 0.0284(2) Uani 1 1 d . . . . .
H20 H 0.693765 0.969346 0.525156 0.034 Uiso 1 1 calc R U . . .
C21 C 0.78621(6) 0.89379(9) 0.52004(6) 0.0321(2) Uani 1 1 d . . . . .
H21 H 0.775641 0.887065 0.470004 0.039 Uiso 1 1 calc R U . . .
C22 C 0.85063(6) 0.85368(9) 0.55821(6) 0.0316(2) Uani 1 1 d D . . . .
C23 C 0.86435(6) 0.86722(8) 0.63154(6) 0.0295(2) Uani 1 1 d . . . . .
H23 H 0.908065 0.842164 0.659198 0.035 Uiso 1 1 calc R U . . .
C24 C 0.81554(5) 0.91648(8) 0.66493(6) 0.0260(2) Uani 1 1 d . . . . .
H24 H 0.826368 0.924193 0.714901 0.031 Uiso 1 1 calc R U . . .
C25 C 0.90523(17) 0.7989(3) 0.52253(17) 0.0368(7) Uani 0.805(3) 1 d D . P A 1
C26 C 0.96275(10) 0.88039(16) 0.51723(12) 0.0567(6) Uani 0.805(3) 1 d D . P A 1
H26A H 0.985355 0.904511 0.564754 0.085 Uiso 0.805(3) 1 calc R U P A 1
H26B H 0.940884 0.940452 0.489013 0.085 Uiso 0.805(3) 1 calc R U P A 1
H26C H 0.998863 0.848407 0.494541 0.085 Uiso 0.805(3) 1 calc R U P A 1
C27 C 0.93997(9) 0.70424(14) 0.56550(10) 0.0484(5) Uani 0.805(3) 1 d D . P A 1
H27A H 0.973931 0.670762 0.540769 0.073 Uiso 0.805(3) 1 calc R U P A 1
H27B H 0.902997 0.653376 0.570979 0.073 Uiso 0.805(3) 1 calc R U P A 1
H27C H 0.965192 0.728067 0.612236 0.073 Uiso 0.805(3) 1 calc R U P A 1
C28 C 0.87179(16) 0.7588(2) 0.44802(12) 0.0523(6) Uani 0.805(3) 1 d D . P A 1
H28A H 0.853939 0.818633 0.417459 0.079 Uiso 0.805(3) 1 calc R U P A 1
H28B H 0.832160 0.711096 0.450637 0.079 Uiso 0.805(3) 1 calc R U P A 1
H28C H 0.907936 0.720987 0.428441 0.079 Uiso 0.805(3) 1 calc R U P A 1
C25B C 0.9079(8) 0.8184(11) 0.5146(8) 0.045(3) Uani 0.195(3) 1 d D . P A 2
C26B C 0.9214(4) 0.9020(8) 0.4619(5) 0.065(3) Uani 0.195(3) 1 d D . P A 2
H26D H 0.930744 0.969944 0.486149 0.097 Uiso 0.195(3) 1 calc R U P A 2
H26E H 0.879221 0.908113 0.423529 0.097 Uiso 0.195(3) 1 calc R U P A 2
H26F H 0.962743 0.881682 0.442394 0.097 Uiso 0.195(3) 1 calc R U P A 2
C27B C 0.9776(4) 0.7927(7) 0.5650(4) 0.054(2) Uani 0.195(3) 1 d D . P A 2
H27D H 1.011429 0.763264 0.538409 0.082 Uiso 0.195(3) 1 calc R U P A 2
H27E H 0.968840 0.741276 0.600009 0.082 Uiso 0.195(3) 1 calc R U P A 2
H27F H 0.997674 0.857125 0.589202 0.082 Uiso 0.195(3) 1 calc R U P A 2
C28B C 0.8747(7) 0.7197(12) 0.4770(9) 0.096(5) Uani 0.195(3) 1 d D . P A 2
H28D H 0.830098 0.738156 0.444254 0.144 Uiso 0.195(3) 1 calc R U P A 2
H28E H 0.864571 0.669126 0.511989 0.144 Uiso 0.195(3) 1 calc R U P A 2
H28F H 0.907872 0.688077 0.450561 0.144 Uiso 0.195(3) 1 calc R U P A 2
C29 C 0.51524(5) 1.00955(7) 0.70535(5) 0.0234(2) Uani 1 1 d . . . . .
C30 C 0.49606(6) 1.01078(9) 0.77128(6) 0.0292(2) Uani 1 1 d . . . . .
H30 H 0.531337 1.025344 0.812495 0.035 Uiso 1 1 calc R U . . .
C31 C 0.42644(6) 0.99111(9) 0.77755(6) 0.0321(2) Uani 1 1 d . . . . .
H31 H 0.415253 0.991451 0.823203 0.039 Uiso 1 1 calc R U . . .
C32 C 0.37220(6) 0.97079(8) 0.71861(6) 0.0290(2) Uani 1 1 d . . . . .
C33 C 0.39177(6) 0.96955(8) 0.65299(6) 0.0267(2) Uani 1 1 d . . . . .
H33 H 0.356284 0.956174 0.611723 0.032 Uiso 1 1 calc R U . . .
C34 C 0.46172(5) 0.98733(7) 0.64623(5) 0.0238(2) Uani 1 1 d . . . . .
H34 H 0.473277 0.984326 0.600773 0.029 Uiso 1 1 calc R U . . .
C35 C 0.29464(6) 0.95607(10) 0.72640(6) 0.0359(3) Uani 1 1 d . . . . .
C36 C 0.29116(7) 0.88461(12) 0.78911(7) 0.0470(3) Uani 1 1 d . . . . .
H36A H 0.313084 0.816561 0.782661 0.071 Uiso 1 1 calc R U . . .
H36B H 0.241182 0.873836 0.792119 0.071 Uiso 1 1 calc R U . . .
H36C H 0.316982 0.917569 0.832811 0.071 Uiso 1 1 calc R U . . .
C37 C 0.26389(8) 1.06457(13) 0.73769(10) 0.0581(4) Uani 1 1 d . . . . .
H37A H 0.292541 1.097060 0.780215 0.087 Uiso 1 1 calc R U . . .
H37B H 0.214481 1.056751 0.743463 0.087 Uiso 1 1 calc R U . . .
H37C H 0.264965 1.109320 0.696615 0.087 Uiso 1 1 calc R U . . .
C38 C 0.24841(7) 0.90547(15) 0.66037(8) 0.0572(4) Uani 1 1 d . . . . .
H38A H 0.246020 0.952563 0.619779 0.086 Uiso 1 1 calc R U . . .
H38B H 0.200167 0.893392 0.668446 0.086 Uiso 1 1 calc R U . . .
H38C H 0.269548 0.838157 0.650739 0.086 Uiso 1 1 calc R U . . .
C39 C 0.6356(7) 0.5922(7) 0.3785(5) 0.0336(15) Uani 0.471(15) 1 d D U P B 1
C40 C 0.6258(5) 0.6952(6) 0.3517(5) 0.0447(16) Uani 0.471(15) 1 d D U P B 1
H40 H 0.641641 0.752627 0.382428 0.054 Uiso 0.471(15) 1 calc R U P B 1
C41 C 0.5936(5) 0.7158(8) 0.2817(6) 0.0488(18) Uani 0.471(15) 1 d D U P B 1
H41 H 0.587996 0.786643 0.265728 0.059 Uiso 0.471(15) 1 calc R U P B 1
C42 C 0.5704(5) 0.6370(8) 0.2365(5) 0.0472(16) Uani 0.471(15) 1 d D U P B 1
H42 H 0.550583 0.652121 0.188277 0.057 Uiso 0.471(15) 1 calc R U P B 1
C43 C 0.5755(8) 0.5309(8) 0.2605(6) 0.0395(17) Uani 0.471(15) 1 d D U P B 1
C44 C 0.5538(8) 0.4482(8) 0.2128(6) 0.0467(19) Uani 0.471(15) 1 d D U P B 1
H44 H 0.534685 0.463080 0.164400 0.056 Uiso 0.471(15) 1 calc R U P B 1
C45 C 0.5602(11) 0.3465(9) 0.2358(6) 0.0436(18) Uani 0.471(15) 1 d D U P B 1
H45 H 0.546641 0.289932 0.203725 0.052 Uiso 0.471(15) 1 calc R U P B 1
C46 C 0.5868(8) 0.3273(9) 0.3068(6) 0.049(2) Uani 0.471(15) 1 d D U P B 1
H46 H 0.586759 0.256420 0.322413 0.058 Uiso 0.471(15) 1 calc R U P B 1
C47 C 0.6132(15) 0.4016(9) 0.3562(7) 0.036(2) Uani 0.471(15) 1 d D U P B 1
C48 C 0.6082(8) 0.5085(7) 0.3316(6) 0.0368(17) Uani 0.471(15) 1 d D U P B 1
C49 C 0.6451(10) 0.3789(8) 0.4308(6) 0.0283(17) Uani 0.471(15) 1 d D U P B 1
C50 C 0.6442(12) 0.2792(9) 0.4599(7) 0.036(2) Uani 0.471(15) 1 d D U P B 1
H50 H 0.619433 0.224087 0.431850 0.044 Uiso 0.471(15) 1 calc R U P B 1
C51 C 0.6784(10) 0.2580(12) 0.5289(8) 0.047(3) Uani 0.471(15) 1 d D U P B 1
H51 H 0.679327 0.187829 0.546017 0.056 Uiso 0.471(15) 1 calc R U P B 1
C52 C 0.7111(13) 0.3363(10) 0.5732(8) 0.044(2) Uani 0.471(15) 1 d D U P B 1
H52 H 0.735294 0.320106 0.619982 0.053 Uiso 0.471(15) 1 calc R U P B 1
C53 C 0.7082(12) 0.4402(9) 0.5484(7) 0.0367(19) Uani 0.471(15) 1 d D U P B 1
C54 C 0.7365(5) 0.5243(7) 0.5951(5) 0.0397(14) Uani 0.471(15) 1 d D U P B 1
H54 H 0.756716 0.510142 0.643334 0.048 Uiso 0.471(15) 1 calc R U P B 1
C55 C 0.7344(5) 0.6247(6) 0.5700(5) 0.0397(16) Uani 0.471(15) 1 d D U P B 1
H55 H 0.755923 0.680081 0.600090 0.048 Uiso 0.471(15) 1 calc R U P B 1
C56 C 0.7004(4) 0.6467(6) 0.4998(5) 0.0367(14) Uani 0.471(15) 1 d D U P B 1
H56 H 0.697393 0.717831 0.484161 0.044 Uiso 0.471(15) 1 calc R U P B 1
C57 C 0.6714(7) 0.5693(7) 0.4528(5) 0.0298(14) Uani 0.471(15) 1 d D U P B 1
C58 C 0.6745(11) 0.4629(8) 0.4772(7) 0.0312(18) Uani 0.471(15) 1 d D U P B 1
C39B C 0.6466(6) 0.5969(6) 0.3989(5) 0.0319(13) Uani 0.529(15) 1 d D U P B 2
C40B C 0.6393(4) 0.7023(5) 0.3767(5) 0.0375(12) Uani 0.529(15) 1 d D U P B 2
H40B H 0.658775 0.755968 0.409274 0.045 Uiso 0.529(15) 1 calc R U P B 2
C41B C 0.6044(4) 0.7310(6) 0.3084(5) 0.0432(14) Uani 0.529(15) 1 d D U P B 2
H41B H 0.599960 0.803307 0.295644 0.052 Uiso 0.529(15) 1 calc R U P B 2
C42B C 0.5771(4) 0.6563(6) 0.2605(5) 0.0451(16) Uani 0.529(15) 1 d D U P B 2
H42B H 0.553106 0.676811 0.214408 0.054 Uiso 0.529(15) 1 calc R U P B 2
C43B C 0.5837(7) 0.5472(6) 0.2783(5) 0.0387(15) Uani 0.529(15) 1 d D U P B 2
C44B C 0.5539(7) 0.4688(7) 0.2294(5) 0.0439(16) Uani 0.529(15) 1 d D U P B 2
H44B H 0.529800 0.488593 0.183253 0.053 Uiso 0.529(15) 1 calc R U P B 2
C45B C 0.5593(10) 0.3637(8) 0.2478(5) 0.0445(19) Uani 0.529(15) 1 d D U P B 2
H45B H 0.539744 0.312259 0.213620 0.053 Uiso 0.529(15) 1 calc R U P B 2
C46B C 0.5930(6) 0.3313(5) 0.3159(5) 0.0307(14) Uani 0.529(15) 1 d D U P B 2
H46B H 0.597982 0.258498 0.327196 0.037 Uiso 0.529(15) 1 calc R U P B 2
C47B C 0.6191(13) 0.4075(7) 0.3670(6) 0.0297(15) Uani 0.529(15) 1 d D U P B 2
C48B C 0.6164(6) 0.5181(5) 0.3482(5) 0.0293(13) Uani 0.529(15) 1 d D U P B 2
C49B C 0.6494(10) 0.3783(8) 0.4413(5) 0.0326(18) Uani 0.529(15) 1 d D U P B 2
C50B C 0.6487(10) 0.2746(7) 0.4649(6) 0.034(2) Uani 0.529(15) 1 d D U P B 2
H50B H 0.628132 0.221409 0.432507 0.041 Uiso 0.529(15) 1 calc R U P B 2
C51B C 0.6772(7) 0.2470(9) 0.5348(6) 0.0314(14) Uani 0.529(15) 1 d D U P B 2
H51B H 0.672968 0.176817 0.550358 0.038 Uiso 0.529(15) 1 calc R U P B 2
C52B C 0.7115(11) 0.3214(8) 0.5810(7) 0.0348(14) Uani 0.529(15) 1 d D U P B 2
H52B H 0.732614 0.301655 0.628103 0.042 Uiso 0.529(15) 1 calc R U P B 2
C53B C 0.7159(10) 0.4261(8) 0.5597(6) 0.0363(16) Uani 0.529(15) 1 d D U P B 2
C54B C 0.7536(5) 0.5027(7) 0.6076(4) 0.0424(13) Uani 0.529(15) 1 d D U P B 2
H54B H 0.778960 0.481998 0.653103 0.051 Uiso 0.529(15) 1 calc R U P B 2
C55B C 0.7530(5) 0.6043(7) 0.5877(5) 0.0485(15) Uani 0.529(15) 1 d D U P B 2
H55B H 0.776148 0.655230 0.620554 0.058 Uiso 0.529(15) 1 calc R U P B 2
C56B C 0.7188(5) 0.6369(6) 0.5196(5) 0.0411(15) Uani 0.529(15) 1 d D U P B 2
H56B H 0.719604 0.709196 0.507194 0.049 Uiso 0.529(15) 1 calc R U P B 2
C57B C 0.6840(7) 0.5652(7) 0.4703(5) 0.0369(15) Uani 0.529(15) 1 d D U P B 2
C58B C 0.6838(10) 0.4562(6) 0.4899(6) 0.0289(14) Uani 0.529(15) 1 d D U P B 2
C59 C 0.88710(11) 0.25660(19) 0.55643(12) 0.0316(6) Uani 0.517(2) 1 d D U P C 1
C60 C 0.9311(2) 0.3409(4) 0.5826(2) 0.0362(8) Uani 0.517(2) 1 d D U P C 1
H60 H 0.960243 0.337027 0.628694 0.043 Uiso 0.517(2) 1 calc R U P C 1
C61 C 0.93287(18) 0.4305(2) 0.54205(14) 0.0497(7) Uani 0.517(2) 1 d D U P C 1
H61 H 0.963577 0.486962 0.560650 0.060 Uiso 0.517(2) 1 calc R U P C 1
C62 C 0.8908(3) 0.4389(6) 0.4752(4) 0.0520(17) Uani 0.517(2) 1 d D U P C 1
H62 H 0.891792 0.500942 0.447953 0.062 Uiso 0.517(2) 1 calc R U P C 1
C63 C 0.8468(2) 0.3546(4) 0.4483(2) 0.0547(10) Uani 0.517(2) 1 d D U P C 1
H63 H 0.818048 0.358159 0.402042 0.066 Uiso 0.517(2) 1 calc R U P C 1
C64 C 0.8453(4) 0.2655(6) 0.4895(3) 0.0452(13) Uani 0.517(2) 1 d D U P C 1
H64 H 0.814532 0.208975 0.470980 0.054 Uiso 0.517(2) 1 calc R U P C 1
C65 C 0.8849(4) 0.1605(5) 0.6007(3) 0.0375(13) Uani 0.517(2) 1 d D U P C 1
H65A H 0.924979 0.114268 0.597191 0.056 Uiso 0.517(2) 1 calc R U P C 1
H65B H 0.839848 0.122983 0.583894 0.056 Uiso 0.517(2) 1 calc R U P C 1
H65C H 0.888377 0.181319 0.650170 0.056 Uiso 0.517(2) 1 calc R U P C 1
C59A C 0.8737(13) 0.3447(8) 0.5047(6) 0.045(3) Uani 0.287(3) 1 d D U P D 2
C60A C 0.8532(6) 0.2523(8) 0.4672(4) 0.0362(18) Uani 0.287(3) 1 d D U P D 2
H60A H 0.836410 0.256339 0.417499 0.043 Uiso 0.287(3) 1 calc R U P D 2
C61A C 0.8563(3) 0.1561(5) 0.4994(4) 0.0460(14) Uani 0.287(3) 1 d D U P D 2
H61A H 0.844459 0.094050 0.472048 0.055 Uiso 0.287(3) 1 calc R U P D 2
C62A C 0.8771(8) 0.1499(11) 0.5727(6) 0.044(3) Uani 0.287(3) 1 d D U P D 2
H62A H 0.878634 0.083430 0.595519 0.052 Uiso 0.287(3) 1 calc R U P D 2
C63A C 0.8952(5) 0.2392(9) 0.6122(4) 0.054(3) Uani 0.287(3) 1 d D U P D 2
H63A H 0.909783 0.235356 0.662190 0.065 Uiso 0.287(3) 1 calc R U P D 2
C64A C 0.8918(7) 0.3354(9) 0.5774(5) 0.049(2) Uani 0.287(3) 1 d D U P D 2
H64A H 0.902402 0.397573 0.604897 0.059 Uiso 0.287(3) 1 calc R U P D 2
C65A C 0.8643(10) 0.4460(11) 0.4659(9) 0.060(3) Uani 0.287(3) 1 d D U P D 2
H65D H 0.910895 0.471731 0.459695 0.090 Uiso 0.287(3) 1 calc R U P D 2
H65E H 0.842844 0.497724 0.492837 0.090 Uiso 0.287(3) 1 calc R U P D 2
H65F H 0.832994 0.435537 0.419442 0.090 Uiso 0.287(3) 1 calc R U P D 2
C59B C 0.8720(17) 0.3320(12) 0.5021(8) 0.043(5) Uani 0.196(3) 1 d D U P E 3
C60B C 0.8575(11) 0.2258(12) 0.4917(10) 0.054(4) Uani 0.196(3) 1 d D U P E 3
H60B H 0.841309 0.200629 0.444819 0.064 Uiso 0.196(3) 1 calc R U P E 3
C61B C 0.8658(10) 0.1559(11) 0.5466(9) 0.048(4) Uani 0.196(3) 1 d D U P E 3
H61B H 0.849535 0.085363 0.539271 0.058 Uiso 0.196(3) 1 calc R U P E 3
C62B C 0.8987(10) 0.1912(11) 0.6135(9) 0.047(4) Uani 0.196(3) 1 d D U P E 3
H62B H 0.908256 0.142814 0.651787 0.057 Uiso 0.196(3) 1 calc R U P E 3
C63B C 0.9176(6) 0.2949(8) 0.6251(5) 0.052(2) Uani 0.196(3) 1 d D U P E 3
H63B H 0.938549 0.318480 0.671367 0.063 Uiso 0.196(3) 1 calc R U P E 3
C64B C 0.9059(13) 0.3650(11) 0.5689(8) 0.048(4) Uani 0.196(3) 1 d D U P E 3
H64B H 0.921227 0.436056 0.576280 0.058 Uiso 0.196(3) 1 calc R U P E 3
C65B C 0.8633(13) 0.4098(16) 0.4442(10) 0.099(7) Uani 0.196(3) 1 d D U P E 3
H65G H 0.891951 0.388372 0.410050 0.148 Uiso 0.196(3) 1 calc R U P E 3
H65H H 0.879195 0.479074 0.463570 0.148 Uiso 0.196(3) 1 calc R U P E 3
H65I H 0.812869 0.413543 0.420499 0.148 Uiso 0.196(3) 1 calc R U P E 3

loop_
_atom_site_aniso_label
_atom_site_aniso_U_11
_atom_site_aniso_U_22
_atom_site_aniso_U_33
_atom_site_aniso_U_23
_atom_site_aniso_U_13
_atom_site_aniso_U_12
N1 0.0220(4) 0.0148(4) 0.0237(4) -0.0018(3) 0.0039(3) -0.0013(3)
O1 0.0278(3) 0.0162(3) 0.0263(4) 0.0010(3) 0.0039(3) -0.0016(3)
O2 0.0390(4) 0.0196(3) 0.0262(4) -0.0004(3) -0.0032(3) -0.0020(3)
C1 0.0205(4) 0.0173(4) 0.0244(5) -0.0002(4) 0.0058(4) 0.0005(3)
C2 0.0216(4) 0.0164(4) 0.0248(5) -0.0014(4) 0.0065(4) -0.0004(3)
C3 0.0312(5) 0.0168(4) 0.0255(5) 0.0024(4) 0.0049(4) -0.0009(4)
C4 0.0293(5) 0.0195(5) 0.0225(5) 0.0001(4) 0.0019(4) -0.0017(4)
C5 0.0201(4) 0.0172(4) 0.0239(5) -0.0004(3) 0.0059(4) -0.0002(3)
C6 0.0182(4) 0.0172(4) 0.0237(5) -0.0004(3) 0.0064(3) 0.0005(3)
C7 0.0203(4) 0.0170(4) 0.0240(5) -0.0002(4) 0.0053(4) -0.0002(3)
C8 0.0320(5) 0.0161(4) 0.0263(5) 0.0027(4) 0.0021(4) 0.0002(4)
C9 0.0313(5) 0.0206(5) 0.0235(5) 0.0004(4) -0.0005(4) 0.0002(4)
C10 0.0225(4) 0.0168(4) 0.0257(5) -0.0011(4) 0.0043(4) 0.0000(4)
C11 0.0228(5) 0.0182(5) 0.0247(5) -0.0004(4) 0.0033(4) 0.0009(4)
C12 0.0182(4) 0.0179(4) 0.0237(5) -0.0006(4) 0.0062(4) 0.0004(3)
C13 0.0260(5) 0.0147(4) 0.0220(5) 0.0001(3) 0.0025(4) -0.0007(3)
C14 0.0252(5) 0.0180(4) 0.0239(5) 0.0013(4) 0.0021(4) -0.0001(4)
C15 0.0249(5) 0.0214(5) 0.0329(5) -0.0013(4) 0.0015(4) -0.0035(4)
C16 0.0338(6) 0.0191(5) 0.0349(6) -0.0063(4) 0.0014(4) -0.0029(4)
C17 0.0327(5) 0.0203(5) 0.0280(5) -0.0050(4) 0.0049(4) 0.0020(4)
C18 0.0267(5) 0.0185(4) 0.0229(5) 0.0012(4) 0.0032(4) 0.0011(4)
C19 0.0236(5) 0.0166(4) 0.0305(5) 0.0002(4) 0.0066(4) -0.0043(4)
C20 0.0257(5) 0.0285(5) 0.0305(5) -0.0001(4) 0.0044(4) -0.0030(4)
C21 0.0313(5) 0.0364(6) 0.0295(5) -0.0034(4) 0.0083(4) -0.0044(4)
C22 0.0294(5) 0.0293(5) 0.0386(6) -0.0027(4) 0.0130(4) -0.0031(4)
C23 0.0256(5) 0.0257(5) 0.0370(6) 0.0024(4) 0.0062(4) 0.0008(4)
C24 0.0279(5) 0.0209(5) 0.0291(5) 0.0012(4) 0.0056(4) -0.0025(4)
C25 0.0308(11) 0.0403(13) 0.0432(13) -0.0061(9) 0.0172(9) -0.0041(9)
C26 0.0466(10) 0.0545(11) 0.0802(15) -0.0102(10) 0.0394(10) -0.0106(8)
C27 0.0428(9) 0.0442(10) 0.0615(11) -0.0092(8) 0.0182(8) 0.0126(7)
C28 0.0482(11) 0.0649(15) 0.0497(12) -0.0173(10) 0.0236(10) 0.0041(10)
C25B 0.044(5) 0.050(6) 0.047(5) -0.008(4) 0.022(3) 0.013(4)
C26B 0.047(4) 0.104(6) 0.054(5) 0.018(4) 0.033(4) 0.016(4)
C27B 0.049(4) 0.069(5) 0.051(4) -0.005(3) 0.023(3) 0.018(3)
C28B 0.055(6) 0.106(9) 0.143(13) -0.079(9) 0.055(8) -0.017(7)
C29 0.0271(5) 0.0160(4) 0.0272(5) 0.0008(4) 0.0064(4) 0.0028(4)
C30 0.0310(5) 0.0308(5) 0.0255(5) 0.0002(4) 0.0050(4) 0.0038(4)
C31 0.0345(6) 0.0369(6) 0.0274(5) 0.0035(4) 0.0120(4) 0.0049(5)
C32 0.0295(5) 0.0261(5) 0.0332(6) 0.0052(4) 0.0104(4) 0.0030(4)
C33 0.0273(5) 0.0241(5) 0.0287(5) 0.0015(4) 0.0055(4) -0.0005(4)
C34 0.0289(5) 0.0182(4) 0.0251(5) 0.0013(4) 0.0077(4) 0.0004(4)
C35 0.0300(6) 0.0428(7) 0.0377(6) 0.0059(5) 0.0136(5) 0.0012(5)
C36 0.0409(7) 0.0538(8) 0.0494(8) 0.0106(6) 0.0165(6) -0.0073(6)
C37 0.0415(7) 0.0518(9) 0.0898(12) 0.0116(8) 0.0337(8) 0.0109(6)
C38 0.0306(6) 0.0939(12) 0.0483(8) 0.0006(8) 0.0107(6) -0.0119(7)
C39 0.028(3) 0.034(3) 0.044(4) 0.006(2) 0.020(3) 0.0045(19)
C40 0.046(4) 0.032(2) 0.063(4) 0.002(3) 0.025(3) 0.003(2)
C41 0.040(3) 0.040(4) 0.069(5) 0.019(3) 0.019(3) 0.009(2)
C42 0.031(2) 0.054(3) 0.058(4) 0.018(3) 0.011(3) 0.006(2)
C43 0.020(3) 0.048(3) 0.049(4) 0.011(3) 0.003(3) -0.003(3)
C44 0.036(2) 0.062(4) 0.041(3) 0.007(2) 0.006(3) 0.001(3)
C45 0.038(2) 0.052(3) 0.039(3) 0.004(3) 0.004(3) 0.000(3)
C46 0.037(4) 0.060(4) 0.048(4) -0.003(3) 0.008(3) -0.011(3)
C47 0.025(4) 0.035(3) 0.047(4) 0.011(3) 0.010(4) 0.003(3)
C48 0.024(3) 0.039(3) 0.050(4) -0.002(2) 0.014(3) -0.0024(17)
C49 0.025(3) 0.019(3) 0.045(4) -0.004(2) 0.017(3) -0.003(2)
C50 0.026(3) 0.036(4) 0.046(4) 0.006(3) 0.004(3) 0.005(3)
C51 0.049(4) 0.030(3) 0.064(5) 0.014(3) 0.019(3) 0.003(2)
C52 0.043(3) 0.046(4) 0.047(4) 0.007(3) 0.018(3) -0.002(4)
C53 0.040(5) 0.031(3) 0.046(5) 0.000(2) 0.022(3) -0.006(3)
C54 0.035(3) 0.045(3) 0.042(3) -0.007(2) 0.016(2) -0.004(2)
C55 0.048(4) 0.032(2) 0.046(4) -0.010(3) 0.025(3) -0.012(2)
C56 0.036(3) 0.031(2) 0.049(4) -0.005(2) 0.022(2) -0.0043(19)
C57 0.030(4) 0.0227(19) 0.043(4) -0.002(2) 0.022(3) -0.0020(18)
C58 0.026(4) 0.034(3) 0.037(3) 0.0025(19) 0.016(3) 0.002(2)
C39B 0.031(3) 0.0221(15) 0.049(4) -0.002(2) 0.022(3) 0.0012(14)
C40B 0.033(2) 0.0245(16) 0.061(3) 0.003(2) 0.023(2) 0.0044(13)
C41B 0.036(2) 0.0259(19) 0.071(4) 0.016(3) 0.020(3) 0.0088(16)
C42B 0.033(2) 0.039(3) 0.063(4) 0.022(3) 0.009(3) 0.003(2)
C43B 0.022(3) 0.039(2) 0.054(4) 0.014(2) 0.004(3) 0.0008(19)
C44B 0.033(2) 0.055(3) 0.043(4) 0.018(3) 0.006(3) 0.002(3)
C45B 0.040(2) 0.049(3) 0.044(4) -0.001(2) 0.009(3) -0.006(3)
C46B 0.026(2) 0.024(2) 0.040(3) 0.011(2) 0.0027(18) 0.0032(18)
C47B 0.023(4) 0.026(2) 0.042(3) 0.0003(18) 0.012(3) 0.0002(16)
C48B 0.022(3) 0.024(2) 0.044(3) 0.008(2) 0.012(2) 0.0045(17)
C49B 0.027(3) 0.035(3) 0.038(3) 0.0076(19) 0.012(2) 0.008(2)
C50B 0.038(6) 0.019(3) 0.047(4) -0.001(2) 0.014(3) -0.001(2)
C51B 0.031(3) 0.026(3) 0.038(3) 0.0071(19) 0.0079(19) 0.0023(18)
C52B 0.035(2) 0.036(3) 0.036(2) 0.0053(19) 0.013(2) -0.004(2)
C53B 0.035(3) 0.043(3) 0.035(3) 0.000(2) 0.018(2) -0.001(3)
C54B 0.038(3) 0.050(3) 0.045(3) -0.0106(19) 0.021(2) -0.007(2)
C55B 0.057(4) 0.050(3) 0.043(3) -0.009(2) 0.022(2) -0.011(2)
C56B 0.046(4) 0.031(2) 0.052(4) -0.007(2) 0.023(3) -0.007(2)
C57B 0.036(4) 0.033(2) 0.048(3) 0.000(2) 0.023(3) 0.0015(17)
C58B 0.027(4) 0.0233(19) 0.041(4) -0.0018(18) 0.016(3) 0.0005(17)
C59 0.0287(11) 0.0335(13) 0.0351(14) -0.0044(10) 0.0122(9) 0.0009(9)
C60 0.046(2) 0.0312(18) 0.0290(16) -0.0036(13) 0.0026(15) -0.0042(16)
C61 0.085(2) 0.0281(13) 0.0388(14) -0.0043(10) 0.0188(13) -0.0073(13)
C62 0.074(4) 0.042(2) 0.045(2) 0.0095(16) 0.026(3) 0.015(3)
C63 0.048(2) 0.081(3) 0.0327(17) 0.0050(18) 0.0018(13) 0.0095(19)
C64 0.034(2) 0.065(4) 0.037(2) -0.011(2) 0.0102(18) -0.009(2)
C65 0.044(3) 0.029(3) 0.041(3) -0.004(3) 0.014(3) -0.009(2)
C59A 0.043(6) 0.037(4) 0.058(6) -0.011(4) 0.020(5) -0.002(4)
C60A 0.034(3) 0.033(4) 0.041(4) 0.000(3) 0.006(3) 0.003(3)
C61A 0.042(3) 0.035(3) 0.063(4) 0.000(3) 0.015(3) -0.001(2)
C62A 0.034(5) 0.054(6) 0.046(8) 0.014(6) 0.014(7) 0.002(4)
C63A 0.045(4) 0.078(8) 0.043(4) 0.005(6) 0.017(3) 0.007(6)
C64A 0.050(5) 0.053(6) 0.045(4) -0.010(4) 0.011(3) -0.005(4)
C65A 0.072(8) 0.042(6) 0.075(7) 0.005(4) 0.033(6) -0.015(6)
C59B 0.037(7) 0.048(7) 0.046(7) 0.011(6) 0.012(6) -0.017(7)
C60B 0.039(6) 0.058(9) 0.062(8) -0.020(7) 0.004(6) 0.000(7)
C61B 0.034(7) 0.049(7) 0.068(11) -0.022(8) 0.026(8) -0.017(5)
C62B 0.049(7) 0.030(9) 0.069(8) -0.018(7) 0.026(5) -0.019(6)
C63B 0.079(6) 0.032(5) 0.048(5) 0.000(4) 0.019(4) -0.014(4)
C64B 0.056(9) 0.039(6) 0.051(7) 0.004(5) 0.012(7) -0.001(6)
C65B 0.060(10) 0.119(19) 0.110(15) 0.014(13) 0.001(10) 0.015(12)

loop_
_atom_type_symbol
_atom_type_description
_atom_type_scat_dispersion_real
_atom_type_scat_dispersion_imag
_atom_type_scat_source
C C 0.0181 0.0091 'International Tables Vol C Tables 4.2.6.8 and 6.1.1.4'
H H 0.0000 0.0000 'International Tables Vol C Tables 4.2.6.8 and 6.1.1.4'
N N 0.0311 0.0180 'International Tables Vol C Tables 4.2.6.8 and 6.1.1.4'
O O 0.0492 0.0322 'International Tables Vol C Tables 4.2.6.8 and 6.1.1.4'

loop_
_geom_angle_atom_site_label_1
_geom_angle_atom_site_label_2
_geom_angle_atom_site_label_3
_geom_angle
_geom_angle_site_symmetry_1
_geom_angle_site_symmetry_3
_geom_angle_publ_flag
C1 N1 C11 125.35(8) . . ?
C1 N1 C13 117.15(8) . . ?
C11 N1 C13 117.50(8) . . ?
O1 C1 N1 119.82(8) . . ?
O1 C1 C2 123.42(9) . . ?
N1 C1 C2 116.76(8) . . ?
C3 C2 C12 120.15(9) . . ?
C3 C2 C1 119.40(8) . . ?
C12 C2 C1 120.44(9) . . ?
C2 C3 C4 120.51(9) . . ?
C2 C3 H3 119.7 . . ?
C4 C3 H3 119.7 . . ?
C5 C4 C3 121.45(9) . . ?
C5 C4 H4 119.3 . . ?
C3 C4 H4 119.3 . . ?
C4 C5 C6 118.90(9) . . ?
C4 C5 C7 121.79(9) . 3_666 ?
C6 C5 C7 119.31(8) . 3_666 ?
C12 C6 C7 119.01(9) . . ?
C12 C6 C5 119.34(8) . . ?
C7 C6 C5 121.65(9) . . ?
C8 C7 C6 118.85(9) . . ?
C8 C7 C5 122.12(9) . 3_666 ?
C6 C7 C5 119.01(9) . 3_666 ?
C7 C8 C9 121.75(9) . . ?
C7 C8 H8 119.1 . . ?
C9 C8 H8 119.1 . . ?
C10 C9 C8 120.40(9) . . ?
C10 C9 H9 119.8 . . ?
C8 C9 H9 119.8 . . ?
C9 C10 C12 119.73(9) . . ?
C9 C10 C11 119.50(9) . . ?
C12 C10 C11 120.77(8) . . ?
O2 C11 N1 120.24(9) . . ?
O2 C11 C10 123.55(9) . . ?
N1 C11 C10 116.21(8) . . ?
C10 C12 C2 120.35(8) . . ?
C10 C12 C6 120.16(8) . . ?
C2 C12 C6 119.49(9) . . ?
C14 C13 C18 121.66(9) . . ?
C14 C13 N1 119.33(8) . . ?
C18 C13 N1 118.97(8) . . ?
C13 C14 C15 118.55(9) . . ?
C13 C14 C19 123.50(9) . . ?
C15 C14 C19 117.95(9) . . ?
C16 C15 C14 120.75(10) . . ?
C16 C15 H15 119.6 . . ?
C14 C15 H15 119.6 . . ?
C17 C16 C15 119.95(9) . . ?
C17 C16 H16 120.0 . . ?
C15 C16 H16 120.0 . . ?
C16 C17 C18 121.28(10) . . ?
C16 C17 H17 119.4 . . ?
C18 C17 H17 119.4 . . ?
C13 C18 C17 117.82(9) . . ?
C13 C18 C29 124.12(9) . . ?
C17 C18 C29 118.06(9) . . ?
C20 C19 C24 117.85(10) . . ?
C20 C19 C14 122.27(9) . . ?
C24 C19 C14 119.63(9) . . ?
C21 C20 C19 120.66(10) . . ?
C21 C20 H20 119.7 . . ?
C19 C20 H20 119.7 . . ?
C20 C21 C22 122.07(10) . . ?
C20 C21 H21 119.0 . . ?
C22 C21 H21 119.0 . . ?
C21 C22 C23 116.84(10) . . ?
C21 C22 C25 122.54(15) . . ?
C23 C22 C25 120.61(15) . . ?
C21 C22 C25B 117.1(5) . . ?
C23 C22 C25B 124.8(6) . . ?
C24 C23 C22 121.52(10) . . ?
C24 C23 H23 119.2 . . ?
C22 C23 H23 119.2 . . ?
C23 C24 C19 121.04(10) . . ?
C23 C24 H24 119.5 . . ?
C19 C24 H24 119.5 . . ?
C26 C25 C27 109.2(2) . . ?
C26 C25 C22 106.8(2) . . ?
C27 C25 C22 111.9(2) . . ?
C26 C25 C28 109.1(2) . . ?
C27 C25 C28 107.3(2) . . ?
C22 C25 C28 112.4(2) . . ?
C25 C26 H26A 109.5 . . ?
C25 C26 H26B 109.5 . . ?
H26A C26 H26B 109.5 . . ?
C25 C26 H26C 109.5 . . ?
H26A C26 H26C 109.5 . . ?
H26B C26 H26C 109.5 . . ?
C25 C27 H27A 109.5 . . ?
C25 C27 H27B 109.5 . . ?
H27A C27 H27B 109.5 . . ?
C25 C27 H27C 109.5 . . ?
H27A C27 H27C 109.5 . . ?
H27B C27 H27C 109.5 . . ?
C25 C28 H28A 109.5 . . ?
C25 C28 H28B 109.5 . . ?
H28A C28 H28B 109.5 . . ?
C25 C28 H28C 109.5 . . ?
H28A C28 H28C 109.5 . . ?
H28B C28 H28C 109.5 . . ?
C27B C25B C28B 110.8(12) . . ?
C27B C25B C26B 109.3(10) . . ?
C28B C25B C26B 111.5(13) . . ?
C27B C25B C22 109.5(9) . . ?
C28B C25B C22 102.7(9) . . ?
C26B C25B C22 112.9(9) . . ?
C25B C26B H26D 109.5 . . ?
C25B C26B H26E 109.5 . . ?
H26D C26B H26E 109.5 . . ?
C25B C26B H26F 109.5 . . ?
H26D C26B H26F 109.5 . . ?
H26E C26B H26F 109.5 . . ?
C25B C27B H27D 109.5 . . ?
C25B C27B H27E 109.5 . . ?
H27D C27B H27E 109.5 . . ?
C25B C27B H27F 109.5 . . ?
H27D C27B H27F 109.5 . . ?
H27E C27B H27F 109.5 . . ?
C25B C28B H28D 109.5 . . ?
C25B C28B H28E 109.5 . . ?
H28D C28B H28E 109.5 . . ?
C25B C28B H28F 109.5 . . ?
H28D C28B H28F 109.5 . . ?
H28E C28B H28F 109.5 . . ?
C34 C29 C30 117.50(9) . . ?
C34 C29 C18 123.22(9) . . ?
C30 C29 C18 119.05(9) . . ?
C31 C30 C29 121.09(10) . . ?
C31 C30 H30 119.5 . . ?
C29 C30 H30 119.5 . . ?
C30 C31 C32 121.87(10) . . ?
C30 C31 H31 119.1 . . ?
C32 C31 H31 119.1 . . ?
C33 C32 C31 116.70(10) . . ?
C33 C32 C35 122.34(10) . . ?
C31 C32 C35 120.90(10) . . ?
C34 C33 C32 121.89(10) . . ?
C34 C33 H33 119.1 . . ?
C32 C33 H33 119.1 . . ?
C33 C34 C29 120.91(9) . . ?
C33 C34 H34 119.5 . . ?
C29 C34 H34 119.5 . . ?
C36 C35 C37 109.92(11) . . ?
C36 C35 C32 110.61(10) . . ?
C37 C35 C32 108.21(10) . . ?
C36 C35 C38 107.38(12) . . ?
C37 C35 C38 108.82(12) . . ?
C32 C35 C38 111.88(10) . . ?
C35 C36 H36A 109.5 . . ?
C35 C36 H36B 109.5 . . ?
H36A C36 H36B 109.5 . . ?
C35 C36 H36C 109.5 . . ?
H36A C36 H36C 109.5 . . ?
H36B C36 H36C 109.5 . . ?
C35 C37 H37A 109.5 . . ?
C35 C37 H37B 109.5 . . ?
H37A C37 H37B 109.5 . . ?
C35 C37 H37C 109.5 . . ?
H37A C37 H37C 109.5 . . ?
H37B C37 H37C 109.5 . . ?
C35 C38 H38A 109.5 . . ?
C35 C38 H38B 109.5 . . ?
H38A C38 H38B 109.5 . . ?
C35 C38 H38C 109.5 . . ?
H38A C38 H38C 109.5 . . ?
H38B C38 H38C 109.5 . . ?
C40 C39 C48 117.2(6) . . ?
C40 C39 C57 122.5(6) . . ?
C48 C39 C57 120.3(7) . . ?
C41 C40 C39 122.2(6) . . ?
C41 C40 H40 118.9 . . ?
C39 C40 H40 118.9 . . ?
C42 C41 C40 120.9(7) . . ?
C42 C41 H41 119.6 . . ?
C40 C41 H41 119.6 . . ?
C41 C42 C43 120.2(7) . . ?
C41 C42 H42 119.9 . . ?
C43 C42 H42 119.9 . . ?
C44 C43 C48 119.9(7) . . ?
C44 C43 C42 120.2(7) . . ?
C48 C43 C42 119.6(7) . . ?
C45 C44 C43 120.0(8) . . ?
C45 C44 H44 120.0 . . ?
C43 C44 H44 120.0 . . ?
C44 C45 C46 118.7(9) . . ?
C44 C45 H45 120.6 . . ?
C46 C45 H45 120.6 . . ?
C47 C46 C45 125.5(10) . . ?
C47 C46 H46 117.3 . . ?
C45 C46 H46 117.3 . . ?
C46 C47 C48 115.6(8) . . ?
C46 C47 C49 124.7(8) . . ?
C48 C47 C49 119.7(8) . . ?
C43 C48 C39 119.9(7) . . ?
C43 C48 C47 119.9(7) . . ?
C39 C48 C47 120.3(7) . . ?
C50 C49 C58 117.6(9) . . ?
C50 C49 C47 122.5(8) . . ?
C58 C49 C47 119.8(7) . . ?
C51 C50 C49 121.6(11) . . ?
C51 C50 H50 119.2 . . ?
C49 C50 H50 119.2 . . ?
C52 C51 C50 121.5(12) . . ?
C52 C51 H51 119.2 . . ?
C50 C51 H51 119.2 . . ?
C51 C52 C53 119.2(11) . . ?
C51 C52 H52 120.4 . . ?
C53 C52 H52 120.4 . . ?
C52 C53 C58 119.9(8) . . ?
C52 C53 C54 120.3(9) . . ?
C58 C53 C54 119.7(8) . . ?
C55 C54 C53 119.7(7) . . ?
C55 C54 H54 120.2 . . ?
C53 C54 H54 120.2 . . ?
C54 C55 C56 120.2(6) . . ?
C54 C55 H55 119.9 . . ?
C56 C55 H55 119.9 . . ?
C57 C56 C55 122.6(7) . . ?
C57 C56 H56 118.7 . . ?
C55 C56 H56 118.7 . . ?
C56 C57 C58 118.3(7) . . ?
C56 C57 C39 122.8(6) . . ?
C58 C57 C39 118.9(7) . . ?
C53 C58 C57 119.3(7) . . ?
C53 C58 C49 119.7(8) . . ?
C57 C58 C49 120.9(7) . . ?
C40B C39B C48B 117.1(5) . . ?
C40B C39B C57B 123.1(5) . . ?
C48B C39B C57B 119.8(6) . . ?
C41B C40B C39B 122.3(5) . . ?
C41B C40B H40B 118.8 . . ?
C39B C40B H40B 118.8 . . ?
C42B C41B C40B 120.3(5) . . ?
C42B C41B H41B 119.9 . . ?
C40B C41B H41B 119.9 . . ?
C41B C42B C43B 120.9(5) . . ?
C41B C42B H42B 119.6 . . ?
C43B C42B H42B 119.6 . . ?
C44B C43B C48B 119.5(6) . . ?
C44B C43B C42B 121.4(6) . . ?
C48B C43B C42B 118.9(6) . . ?
C45B C44B C43B 120.8(7) . . ?
C45B C44B H44B 119.6 . . ?
C43B C44B H44B 119.6 . . ?
C44B C45B C46B 121.4(7) . . ?
C44B C45B H45B 119.3 . . ?
C46B C45B H45B 119.3 . . ?
C47B C46B C45B 119.1(6) . . ?
C47B C46B H46B 120.5 . . ?
C45B C46B H46B 120.5 . . ?
C46B C47B C48B 120.3(6) . . ?
C46B C47B C49B 121.5(7) . . ?
C48B C47B C49B 118.2(7) . . ?
C43B C48B C39B 120.3(5) . . ?
C43B C48B C47B 118.6(6) . . ?
C39B C48B C47B 121.1(6) . . ?
C50B C49B C58B 118.2(7) . . ?
C50B C49B C47B 121.7(8) . . ?
C58B C49B C47B 120.0(7) . . ?
C51B C50B C49B 121.8(8) . . ?
C51B C50B H50B 119.1 . . ?
C49B C50B H50B 119.1 . . ?
C52B C51B C50B 119.8(9) . . ?
C52B C51B H51B 120.1 . . ?
C50B C51B H51B 120.1 . . ?
C51B C52B C53B 120.9(9) . . ?
C51B C52B H52B 119.6 . . ?
C53B C52B H52B 119.6 . . ?
C52B C53B C58B 119.8(7) . . ?
C52B C53B C54B 120.6(7) . . ?
C58B C53B C54B 119.6(7) . . ?
C55B C54B C53B 119.6(6) . . ?
C55B C54B H54B 120.2 . . ?
C53B C54B H54B 120.2 . . ?
C54B C55B C56B 121.7(7) . . ?
C54B C55B H55B 119.2 . . ?
C56B C55B H55B 119.2 . . ?
C57B C56B C55B 121.0(6) . . ?
C57B C56B H56B 119.5 . . ?
C55B C56B H56B 119.5 . . ?
C56B C57B C58B 118.6(6) . . ?
C56B C57B C39B 122.4(6) . . ?
C58B C57B C39B 119.0(6) . . ?
C53B C58B C49B 119.3(7) . . ?
C53B C58B C57B 119.3(6) . . ?
C49B C58B C57B 121.3(7) . . ?
C64 C59 C60 117.9(4) . . ?
C64 C59 C65 121.6(4) . . ?
C60 C59 C65 120.4(3) . . ?
C61 C60 C59 120.7(3) . . ?
C61 C60 H60 119.7 . . ?
C59 C60 H60 119.7 . . ?
C62 C61 C60 121.1(4) . . ?
C62 C61 H61 119.5 . . ?
C60 C61 H61 119.5 . . ?
C61 C62 C63 118.7(5) . . ?
C61 C62 H62 120.7 . . ?
C63 C62 H62 120.7 . . ?
C64 C63 C62 119.7(4) . . ?
C64 C63 H63 120.1 . . ?
C62 C63 H63 120.1 . . ?
C59 C64 C63 121.9(5) . . ?
C59 C64 H64 119.1 . . ?
C63 C64 H64 119.1 . . ?
C59 C65 H65A 109.5 . . ?
C59 C65 H65B 109.5 . . ?
H65A C65 H65B 109.5 . . ?
C59 C65 H65C 109.5 . . ?
H65A C65 H65C 109.5 . . ?
H65B C65 H65C 109.5 . . ?
C64A C59A C60A 116.2(9) . . ?
C64A C59A C65A 124.6(11) . . ?
C60A C59A C65A 118.5(10) . . ?
C61A C60A C59A 122.4(8) . . ?
C61A C60A H60A 118.8 . . ?
C59A C60A H60A 118.8 . . ?
C60A C61A C62A 119.3(8) . . ?
C60A C61A H61A 120.3 . . ?
C62A C61A H61A 120.3 . . ?
C63A C62A C61A 120.4(11) . . ?
C63A C62A H62A 119.8 . . ?
C61A C62A H62A 119.8 . . ?
C62A C63A C64A 118.5(9) . . ?
C62A C63A H63A 120.8 . . ?
C64A C63A H63A 120.8 . . ?
C59A C64A C63A 123.0(9) . . ?
C59A C64A H64A 118.5 . . ?
C63A C64A H64A 118.5 . . ?
C59A C65A H65D 109.5 . . ?
C59A C65A H65E 109.5 . . ?
H65D C65A H65E 109.5 . . ?
C59A C65A H65F 109.5 . . ?
H65D C65A H65F 109.5 . . ?
H65E C65A H65F 109.5 . . ?
C60B C59B C64B 118.2(13) . . ?
C60B C59B C65B 123.6(14) . . ?
C64B C59B C65B 117.5(14) . . ?
C61B C60B C59B 122.1(14) . . ?
C61B C60B H60B 118.9 . . ?
C59B C60B H60B 118.9 . . ?
C60B C61B C62B 118.1(14) . . ?
C60B C61B H61B 121.0 . . ?
C62B C61B H61B 121.0 . . ?
C63B C62B C61B 121.0(15) . . ?
C63B C62B H62B 119.5 . . ?
C61B C62B H62B 119.5 . . ?
C62B C63B C64B 119.7(12) . . ?
C62B C63B H63B 120.2 . . ?
C64B C63B H63B 120.2 . . ?
C59B C64B C63B 120.3(12) . . ?
C59B C64B H64B 119.9 . . ?
C63B C64B H64B 119.9 . . ?
C59B C65B H65G 109.5 . . ?
C59B C65B H65H 109.5 . . ?
H65G C65B H65H 109.5 . . ?
C59B C65B H65I 109.5 . . ?
H65G C65B H65I 109.5 . . ?
H65H C65B H65I 109.5 . . ?

loop_
_geom_bond_atom_site_label_1
_geom_bond_atom_site_label_2
_geom_bond_distance
_geom_bond_site_symmetry_2
_geom_bond_publ_flag
N1 C1 1.4022(12) . ?
N1 C11 1.4062(12) . ?
N1 C13 1.4500(12) . ?
O1 C1 1.2194(12) . ?
O2 C11 1.2176(12) . ?
C1 C2 1.4759(13) . ?
C2 C3 1.3790(14) . ?
C2 C12 1.4145(13) . ?
C3 C4 1.3967(14) . ?
C3 H3 0.9500 . ?
C4 C5 1.3884(13) . ?
C4 H4 0.9500 . ?
C5 C6 1.4300(13) . ?
C5 C7 1.4696(13) 3_666 ?
C6 C12 1.4240(13) . ?
C6 C7 1.4256(13) . ?
C7 C8 1.3915(14) . ?
C8 C9 1.3945(14) . ?
C8 H8 0.9500 . ?
C9 C10 1.3813(14) . ?
C9 H9 0.9500 . ?
C10 C12 1.4134(13) . ?
C10 C11 1.4808(13) . ?
C13 C14 1.3978(14) . ?
C13 C18 1.3999(14) . ?
C14 C15 1.3980(14) . ?
C14 C19 1.4929(14) . ?
C15 C16 1.3844(15) . ?
C15 H15 0.9500 . ?
C16 C17 1.3814(15) . ?
C16 H16 0.9500 . ?
C17 C18 1.4028(14) . ?
C17 H17 0.9500 . ?
C18 C29 1.4894(14) . ?
C19 C20 1.3944(15) . ?
C19 C24 1.3967(14) . ?
C20 C21 1.3881(16) . ?
C20 H20 0.9500 . ?
C21 C22 1.3958(16) . ?
C21 H21 0.9500 . ?
C22 C23 1.3978(16) . ?
C22 C25 1.533(4) . ?
C22 C25B 1.581(13) . ?
C23 C24 1.3893(15) . ?
C23 H23 0.9500 . ?
C24 H24 0.9500 . ?
C25 C26 1.530(3) . ?
C25 C27 1.532(4) . ?
C25 C28 1.537(4) . ?
C26 H26A 0.9800 . ?
C26 H26B 0.9800 . ?
C26 H26C 0.9800 . ?
C27 H27A 0.9800 . ?
C27 H27B 0.9800 . ?
C27 H27C 0.9800 . ?
C28 H28A 0.9800 . ?
C28 H28B 0.9800 . ?
C28 H28C 0.9800 . ?
C25B C27B 1.516(15) . ?
C25B C28B 1.521(15) . ?
C25B C26B 1.529(14) . ?
C26B H26D 0.9800 . ?
C26B H26E 0.9800 . ?
C26B H26F 0.9800 . ?
C27B H27D 0.9800 . ?
C27B H27E 0.9800 . ?
C27B H27F 0.9800 . ?
C28B H28D 0.9800 . ?
C28B H28E 0.9800 . ?
C28B H28F 0.9800 . ?
C29 C34 1.3969(14) . ?
C29 C30 1.3970(15) . ?
C30 C31 1.3857(16) . ?
C30 H30 0.9500 . ?
C31 C32 1.3977(16) . ?
C31 H31 0.9500 . ?
C32 C33 1.3947(15) . ?
C32 C35 1.5345(15) . ?
C33 C34 1.3905(14) . ?
C33 H33 0.9500 . ?
C34 H34 0.9500 . ?
C35 C36 1.5267(17) . ?
C35 C37 1.5318(19) . ?
C35 C38 1.5356(19) . ?
C36 H36A 0.9800 . ?
C36 H36B 0.9800 . ?
C36 H36C 0.9800 . ?
C37 H37A 0.9800 . ?
C37 H37B 0.9800 . ?
C37 H37C 0.9800 . ?
C38 H38A 0.9800 . ?
C38 H38B 0.9800 . ?
C38 H38C 0.9800 . ?
C39 C40 1.405(9) . ?
C39 C48 1.425(8) . ?
C39 C57 1.487(7) . ?
C40 C41 1.390(7) . ?
C40 H40 0.9500 . ?
C41 C42 1.344(7) . ?
C41 H41 0.9500 . ?
C42 C43 1.422(9) . ?
C42 H42 0.9500 . ?
C43 C44 1.403(8) . ?
C43 C48 1.416(8) . ?
C44 C45 1.364(10) . ?
C44 H44 0.9500 . ?
C45 C46 1.383(10) . ?
C45 H45 0.9500 . ?
C46 C47 1.363(10) . ?
C46 H46 0.9500 . ?
C47 C48 1.435(9) . ?
C47 C49 1.474(9) . ?
C49 C50 1.387(10) . ?
C49 C58 1.431(9) . ?
C50 C51 1.385(10) . ?
C50 H50 0.9500 . ?
C51 C52 1.375(11) . ?
C51 H51 0.9500 . ?
C52 C53 1.402(9) . ?
C52 H52 0.9500 . ?
C53 C58 1.423(9) . ?
C53 C54 1.430(9) . ?
C54 C55 1.362(8) . ?
C54 H54 0.9500 . ?
C55 C56 1.408(6) . ?
C55 H55 0.9500 . ?
C56 C57 1.375(8) . ?
C56 H56 0.9500 . ?
C57 C58 1.429(9) . ?
C39B C40B 1.403(7) . ?
C39B C48B 1.437(7) . ?
C39B C57B 1.473(6) . ?
C40B C41B 1.399(6) . ?
C40B H40B 0.9500 . ?
C41B C42B 1.354(6) . ?
C41B H41B 0.9500 . ?
C42B C43B 1.428(7) . ?
C42B H42B 0.9500 . ?
C43B C44B 1.409(7) . ?
C43B C48B 1.416(7) . ?
C44B C45B 1.379(8) . ?
C44B H44B 0.9500 . ?
C45B C46B 1.402(9) . ?
C45B H45B 0.9500 . ?
C46B C47B 1.399(8) . ?
C46B H46B 0.9500 . ?
C47B C48B 1.449(8) . ?
C47B C49B 1.481(8) . ?
C49B C50B 1.395(8) . ?
C49B C58B 1.428(8) . ?
C50B C51B 1.392(9) . ?
C50B H50B 0.9500 . ?
C51B C52B 1.371(8) . ?
C51B H51B 0.9500 . ?
C52B C53B 1.399(8) . ?
C52B H52B 0.9500 . ?
C53B C58B 1.415(8) . ?
C53B C54B 1.431(8) . ?
C54B C55B 1.345(7) . ?
C54B H54B 0.9500 . ?
C55B C56B 1.406(6) . ?
C55B H55B 0.9500 . ?
C56B C57B 1.386(8) . ?
C56B H56B 0.9500 . ?
C57B C58B 1.435(8) . ?
C59 C64 1.379(7) . ?
C59 C60 1.391(5) . ?
C59 C65 1.497(7) . ?
C60 C61 1.385(6) . ?
C60 H60 0.9500 . ?
C61 C62 1.378(7) . ?
C61 H61 0.9500 . ?
C62 C63 1.395(8) . ?
C62 H62 0.9500 . ?
C63 C64 1.387(8) . ?
C63 H63 0.9500 . ?
C64 H64 0.9500 . ?
C65 H65A 0.9800 . ?
C65 H65B 0.9800 . ?
C65 H65C 0.9800 . ?
C59A C64A 1.381(10) . ?
C59A C60A 1.391(11) . ?
C59A C65A 1.482(13) . ?
C60A C61A 1.368(10) . ?
C60A H60A 0.9500 . ?
C61A C62A 1.392(10) . ?
C61A H61A 0.9500 . ?
C62A C63A 1.371(14) . ?
C62A H62A 0.9500 . ?
C63A C64A 1.390(12) . ?
C63A H63A 0.9500 . ?
C64A H64A 0.9500 . ?
C65A H65D 0.9800 . ?
C65A H65E 0.9800 . ?
C65A H65F 0.9800 . ?
C59B C60B 1.383(14) . ?
C59B C64B 1.384(13) . ?
C59B C65B 1.477(14) . ?
C60B C61B 1.368(16) . ?
C60B H60B 0.9500 . ?
C61B C62B 1.391(15) . ?
C61B H61B 0.9500 . ?
C62B C63B 1.371(11) . ?
C62B H62B 0.9500 . ?
C63B C64B 1.387(13) . ?
C63B H63B 0.9500 . ?
C64B H64B 0.9500 . ?
C65B H65G 0.9800 . ?
C65B H65H 0.9800 . ?
C65B H65I 0.9800 . ?

loop_
_geom_torsion_atom_site_label_1
_geom_torsion_atom_site_label_2
_geom_torsion_atom_site_label_3
_geom_torsion_atom_site_label_4
_geom_torsion
_geom_torsion_site_symmetry_1
_geom_torsion_site_symmetry_2
_geom_torsion_site_symmetry_3
_geom_torsion_site_symmetry_4
_geom_torsion_publ_flag
C11 N1 C1 O1 -176.10(9) . . . . ?
C13 N1 C1 O1 3.47(13) . . . . ?
C11 N1 C1 C2 3.52(13) . . . . ?
C13 N1 C1 C2 -176.91(8) . . . . ?
O1 C1 C2 C3 -4.88(14) . . . . ?
N1 C1 C2 C3 175.52(8) . . . . ?
O1 C1 C2 C12 175.62(9) . . . . ?
N1 C1 C2 C12 -3.98(13) . . . . ?
C12 C2 C3 C4 -2.98(15) . . . . ?
C1 C2 C3 C4 177.52(9) . . . . ?
C2 C3 C4 C5 -0.59(16) . . . . ?
C3 C4 C5 C6 3.27(15) . . . . ?
C3 C4 C5 C7 -177.52(9) . . . 3_666 ?
C4 C5 C6 C12 -2.40(13) . . . . ?
C7 C5 C6 C12 178.38(8) 3_666 . . . ?
C4 C5 C6 C7 177.21(9) . . . . ?
C7 C5 C6 C7 -2.01(15) 3_666 . . . ?
C12 C6 C7 C8 2.92(14) . . . . ?
C5 C6 C7 C8 -176.69(9) . . . . ?
C12 C6 C7 C5 -178.38(8) . . . 3_666 ?
C5 C6 C7 C5 2.01(15) . . . 3_666 ?
C6 C7 C8 C9 -2.55(15) . . . . ?
C5 C7 C8 C9 178.79(9) 3_666 . . . ?
C7 C8 C9 C10 -0.16(16) . . . . ?
C8 C9 C10 C12 2.45(15) . . . . ?
C8 C9 C10 C11 -177.72(9) . . . . ?
C1 N1 C11 O2 177.21(9) . . . . ?
C13 N1 C11 O2 -2.36(13) . . . . ?
C1 N1 C11 C10 -2.15(13) . . . . ?
C13 N1 C11 C10 178.28(8) . . . . ?
C9 C10 C11 O2 2.02(15) . . . . ?
C12 C10 C11 O2 -178.16(9) . . . . ?
C9 C10 C11 N1 -178.65(9) . . . . ?
C12 C10 C11 N1 1.17(13) . . . . ?
C9 C10 C12 C2 177.97(9) . . . . ?
C11 C10 C12 C2 -1.85(14) . . . . ?
C9 C10 C12 C6 -2.00(14) . . . . ?
C11 C10 C12 C6 178.18(8) . . . . ?
C3 C2 C12 C10 -176.22(9) . . . . ?
C1 C2 C12 C10 3.28(14) . . . . ?
C3 C2 C12 C6 3.76(14) . . . . ?
C1 C2 C12 C6 -176.75(8) . . . . ?
C7 C6 C12 C10 -0.70(13) . . . . ?
C5 C6 C12 C10 178.92(8) . . . . ?
C7 C6 C12 C2 179.33(8) . . . . ?
C5 C6 C12 C2 -1.05(13) . . . . ?
C1 N1 C13 C14 -87.70(11) . . . . ?
C11 N1 C13 C14 91.91(11) . . . . ?
C1 N1 C13 C18 94.64(11) . . . . ?
C11 N1 C13 C18 -85.75(11) . . . . ?
C18 C13 C14 C15 -0.13(14) . . . . ?
N1 C13 C14 C15 -177.73(8) . . . . ?
C18 C13 C14 C19 179.61(9) . . . . ?
N1 C13 C14 C19 2.02(14) . . . . ?
C13 C14 C15 C16 -0.15(15) . . . . ?
C19 C14 C15 C16 -179.91(10) . . . . ?
C14 C15 C16 C17 0.37(16) . . . . ?
C15 C16 C17 C18 -0.30(16) . . . . ?
C14 C13 C18 C17 0.20(14) . . . . ?
N1 C13 C18 C17 177.80(8) . . . . ?
C14 C13 C18 C29 -179.12(9) . . . . ?
N1 C13 C18 C29 -1.52(14) . . . . ?
C16 C17 C18 C13 0.02(15) . . . . ?
C16 C17 C18 C29 179.38(9) . . . . ?
C13 C14 C19 C20 66.79(13) . . . . ?
C15 C14 C19 C20 -113.46(11) . . . . ?
C13 C14 C19 C24 -119.06(11) . . . . ?
C15 C14 C19 C24 60.69(13) . . . . ?
C24 C19 C20 C21 0.79(15) . . . . ?
C14 C19 C20 C21 175.05(10) . . . . ?
C19 C20 C21 C22 0.17(17) . . . . ?
C20 C21 C22 C23 -1.16(17) . . . . ?
C20 C21 C22 C25 179.94(16) . . . . ?
C20 C21 C22 C25B -169.0(6) . . . . ?
C21 C22 C23 C24 1.21(16) . . . . ?
C25 C22 C23 C24 -179.87(15) . . . . ?
C25B C22 C23 C24 168.0(6) . . . . ?
C22 C23 C24 C19 -0.27(16) . . . . ?
C20 C19 C24 C23 -0.74(15) . . . . ?
C14 C19 C24 C23 -175.15(9) . . . . ?
C21 C22 C25 C26 99.4(2) . . . . ?
C23 C22 C25 C26 -79.5(2) . . . . ?
C21 C22 C25 C27 -141.17(18) . . . . ?
C23 C22 C25 C27 40.0(3) . . . . ?
C21 C22 C25 C28 -20.3(3) . . . . ?
C23 C22 C25 C28 160.81(18) . . . . ?
C21 C22 C25B C27B 171.6(6) . . . . ?
C23 C22 C25B C27B 4.8(12) . . . . ?
C21 C22 C25B C28B -70.6(12) . . . . ?
C23 C22 C25B C28B 122.6(10) . . . . ?
C21 C22 C25B C26B 49.6(11) . . . . ?
C23 C22 C25B C26B -117.1(9) . . . . ?
C13 C18 C29 C34 -54.35(14) . . . . ?
C17 C18 C29 C34 126.33(10) . . . . ?
C13 C18 C29 C30 131.28(10) . . . . ?
C17 C18 C29 C30 -48.04(13) . . . . ?
C34 C29 C30 C31 -0.27(15) . . . . ?
C18 C29 C30 C31 174.43(10) . . . . ?
C29 C30 C31 C32 -0.96(17) . . . . ?
C30 C31 C32 C33 1.01(16) . . . . ?
C30 C31 C32 C35 -176.14(11) . . . . ?
C31 C32 C33 C34 0.16(15) . . . . ?
C35 C32 C33 C34 177.27(10) . . . . ?
C32 C33 C34 C29 -1.40(15) . . . . ?
C30 C29 C34 C33 1.42(14) . . . . ?
C18 C29 C34 C33 -173.04(9) . . . . ?
C33 C32 C35 C36 138.34(12) . . . . ?
C31 C32 C35 C36 -44.67(15) . . . . ?
C33 C32 C35 C37 -101.20(13) . . . . ?
C31 C32 C35 C37 75.79(14) . . . . ?
C33 C32 C35 C38 18.67(16) . . . . ?
C31 C32 C35 C38 -164.34(12) . . . . ?
C48 C39 C40 C41 -2.8(17) . . . . ?
C57 C39 C40 C41 178.6(10) . . . . ?
C39 C40 C41 C42 0.0(16) . . . . ?
C40 C41 C42 C43 2.9(16) . . . . ?
C41 C42 C43 C44 -177.6(12) . . . . ?
C41 C42 C43 C48 -3(2) . . . . ?
C48 C43 C44 C45 4(2) . . . . ?
C42 C43 C44 C45 178.6(15) . . . . ?
C43 C44 C45 C46 1(3) . . . . ?
C44 C45 C46 C47 -6(3) . . . . ?
C45 C46 C47 C48 4(4) . . . . ?
C45 C46 C47 C49 -176(2) . . . . ?
C44 C43 C48 C39 174.7(14) . . . . ?
C42 C43 C48 C39 0(2) . . . . ?
C44 C43 C48 C47 -6(3) . . . . ?
C42 C43 C48 C47 179.7(18) . . . . ?
C40 C39 C48 C43 3(2) . . . . ?
C57 C39 C48 C43 -178.7(13) . . . . ?
C40 C39 C48 C47 -177.0(18) . . . . ?
C57 C39 C48 C47 2(2) . . . . ?
C46 C47 C48 C43 2(3) . . . . ?
C49 C47 C48 C43 -178(2) . . . . ?
C46 C47 C48 C39 -178.6(18) . . . . ?
C49 C47 C48 C39 2(3) . . . . ?
C46 C47 C49 C50 -7(4) . . . . ?
C48 C47 C49 C50 172(2) . . . . ?
C46 C47 C49 C58 177(2) . . . . ?
C48 C47 C49 C58 -3(4) . . . . ?
C58 C49 C50 C51 -8(3) . . . . ?
C47 C49 C50 C51 176(2) . . . . ?
C49 C50 C51 C52 4(4) . . . . ?
C50 C51 C52 C53 2(4) . . . . ?
C51 C52 C53 C58 -3(4) . . . . ?
C51 C52 C53 C54 175(2) . . . . ?
C52 C53 C54 C55 178.9(19) . . . . ?
C58 C53 C54 C55 -3(3) . . . . ?
C53 C54 C55 C56 4.1(16) . . . . ?
C54 C55 C56 C57 -3.3(14) . . . . ?
C55 C56 C57 C58 2(2) . . . . ?
C55 C56 C57 C39 -179.8(10) . . . . ?
C40 C39 C57 C56 -3.1(18) . . . . ?
C48 C39 C57 C56 178.3(14) . . . . ?
C40 C39 C57 C58 175.4(15) . . . . ?
C48 C39 C57 C58 -3(2) . . . . ?
C52 C53 C58 C57 179(2) . . . . ?
C54 C53 C58 C57 2(3) . . . . ?
C52 C53 C58 C49 -1(3) . . . . ?
C54 C53 C58 C49 -179.0(19) . . . . ?
C56 C57 C58 C53 -1(3) . . . . ?
C39 C57 C58 C53 -179.6(17) . . . . ?
C56 C57 C58 C49 179.9(17) . . . . ?
C39 C57 C58 C49 1(3) . . . . ?
C50 C49 C58 C53 7(3) . . . . ?
C47 C49 C58 C53 -177(2) . . . . ?
C50 C49 C58 C57 -174.1(19) . . . . ?
C47 C49 C58 C57 2(3) . . . . ?
C48B C39B C40B C41B -0.1(14) . . . . ?
C57B C39B C40B C41B 179.2(9) . . . . ?
C39B C40B C41B C42B -1.0(13) . . . . ?
C40B C41B C42B C43B -0.6(14) . . . . ?
C41B C42B C43B C44B 178.4(10) . . . . ?
C41B C42B C43B C48B 3.2(17) . . . . ?
C48B C43B C44B C45B -3(2) . . . . ?
C42B C43B C44B C45B -178.5(13) . . . . ?
C43B C44B C45B C46B 2(2) . . . . ?
C44B C45B C46B C47B 3(2) . . . . ?
C45B C46B C47B C48B -5(3) . . . . ?
C45B C46B C47B C49B 174.6(19) . . . . ?
C44B C43B C48B C39B -179.5(12) . . . . ?
C42B C43B C48B C39B -4.2(19) . . . . ?
C44B C43B C48B C47B 1(2) . . . . ?
C42B C43B C48B C47B 176.3(15) . . . . ?
C40B C39B C48B C43B 2.7(18) . . . . ?
C57B C39B C48B C43B -176.6(12) . . . . ?
C40B C39B C48B C47B -177.8(15) . . . . ?
C57B C39B C48B C47B 3(2) . . . . ?
C46B C47B C48B C43B 3(3) . . . . ?
C49B C47B C48B C43B -176.4(17) . . . . ?
C46B C47B C48B C39B -176.5(16) . . . . ?
C49B C47B C48B C39B 4(3) . . . . ?
C46B C47B C49B C50B -5(3) . . . . ?
C48B C47B C49B C50B 174.8(19) . . . . ?
C46B C47B C49B C58B 172.0(19) . . . . ?
C48B C47B C49B C58B -9(3) . . . . ?
C58B C49B C50B C51B 3(3) . . . . ?
C47B C49B C50B C51B 180(2) . . . . ?
C49B C50B C51B C52B -5(3) . . . . ?
C50B C51B C52B C53B 2(3) . . . . ?
C51B C52B C53B C58B 1(3) . . . . ?
C51B C52B C53B C54B -178.1(17) . . . . ?
C52B C53B C54B C55B -175.4(16) . . . . ?
C58B C53B C54B C55B 6(2) . . . . ?
C53B C54B C55B C56B -3.0(15) . . . . ?
C54B C55B C56B C57B 0.4(14) . . . . ?
C55B C56B C57B C58B -0.4(19) . . . . ?
C55B C56B C57B C39B 178.9(10) . . . . ?
C40B C39B C57B C56B -4.2(17) . . . . ?
C48B C39B C57B C56B 175.0(13) . . . . ?
C40B C39B C57B C58B 175.1(14) . . . . ?
C48B C39B C57B C58B -5.7(19) . . . . ?
C52B C53B C58B C49B -2(3) . . . . ?
C54B C53B C58B C49B 176.8(17) . . . . ?
C52B C53B C58B C57B 175.3(19) . . . . ?
C54B C53B C58B C57B -6(3) . . . . ?
C50B C49B C58B C53B 0(3) . . . . ?
C47B C49B C58B C53B -177(2) . . . . ?
C50B C49B C58B C57B -177.2(18) . . . . ?
C47B C49B C58B C57B 6(3) . . . . ?
C56B C57B C58B C53B 3(2) . . . . ?
C39B C57B C58B C53B -176.2(15) . . . . ?
C56B C57B C58B C49B -179.5(16) . . . . ?
C39B C57B C58B C49B 1(2) . . . . ?
C64 C59 C60 C61 -0.4(5) . . . . ?
C65 C59 C60 C61 -179.4(4) . . . . ?
C59 C60 C61 C62 0.5(6) . . . . ?
C60 C61 C62 C63 -0.9(7) . . . . ?
C61 C62 C63 C64 1.1(8) . . . . ?
C60 C59 C64 C63 0.7(6) . . . . ?
C65 C59 C64 C63 179.6(5) . . . . ?
C62 C63 C64 C59 -1.1(8) . . . . ?
C64A C59A C60A C61A -5(3) . . . . ?
C65A C59A C60A C61A -176.4(15) . . . . ?
C59A C60A C61A C62A 4(2) . . . . ?
C60A C61A C62A C63A -1.0(18) . . . . ?
C61A C62A C63A C64A 0.5(19) . . . . ?
C60A C59A C64A C63A 5(3) . . . . ?
C65A C59A C64A C63A 175.3(16) . . . . ?
C62A C63A C64A C59A -3(2) . . . . ?
C64B C59B C60B C61B 10(4) . . . . ?
C65B C59B C60B C61B -180(2) . . . . ?
C59B C60B C61B C62B -9(4) . . . . ?
C60B C61B C62B C63B 5(3) . . . . ?
C61B C62B C63B C64B -2(3) . . . . ?
C60B C59B C64B C63B -7(4) . . . . ?
C65B C59B C64B C63B -178(2) . . . . ?
C62B C63B C64B C59B 3(3) . . . . ?
